data_7109946
loop_
_publ_author_name
'Xue-Li Cao'
'Chun-Li Hu'
'Xiang Xu'
'Fang Kong'
'Jiang-Gao Mao'

_publ_section_title
;
 Pb2TiOF(SeO3)2Cl and Pb2NbO2(SeO3)2Cl: small changes in structure induced
 a very large SHG enhancement
;
_journal_name_full Chem.Commun.
_journal_page_first 9965
_journal_paper_doi 10.1039/c3cc45747h
_journal_volume 49
_journal_year 2013
_chemical_formula_sum 'Cl Nb O8 Pb2 Se2'
_chemical_formula_weight 828.66
_chemical_name_systematic
; 
 ? 
;
_space_group_IT_number 4
_symmetry_cell_setting monoclinic
_symmetry_space_group_name_Hall 'P 2yb'
_symmetry_space_group_name_H-M 'P 1 21 1'
_atom_sites_solution_hydrogens none
_atom_sites_solution_primary direct
_atom_sites_solution_secondary difmap
_audit_creation_method SHELXL-97
_cell_angle_alpha 90.00
_cell_angle_beta 111.753(7)
_cell_angle_gamma 90.00
_cell_formula_units_Z 2
_cell_length_a 8.5110(5)
_cell_length_b 5.4148(2)
_cell_length_c 10.7300(6)
_cell_measurement_reflns_used 2801
_cell_measurement_temperature 293(2)
_cell_measurement_theta_max 25.6199
_cell_measurement_theta_min 3.7553
_cell_volume 459.28(5)
_computing_structure_refinement 'SHELXL-97 (Sheldrick, 1997)'
_computing_structure_solution 'SHELXS-97 (Sheldrick, 1990)'
_diffrn_ambient_temperature 293(2)
_diffrn_measured_fraction_theta_full 0.995
_diffrn_measured_fraction_theta_max 0.995
_diffrn_measurement_device_type 'SuperNova, Dual, Cu at zero, Atlas'
_diffrn_measurement_method '\w scans'
_diffrn_radiation_monochromator graphite
_diffrn_radiation_source 'fine-focus sealed tube'
_diffrn_radiation_type MoK\a
_diffrn_radiation_wavelength 0.71073
_diffrn_reflns_av_R_equivalents 0.0438
_diffrn_reflns_av_sigmaI/netI 0.0556
_diffrn_reflns_limit_h_max 10
_diffrn_reflns_limit_h_min -10
_diffrn_reflns_limit_k_max 6
_diffrn_reflns_limit_k_min -6
_diffrn_reflns_limit_l_max 13
_diffrn_reflns_limit_l_min -12
_diffrn_reflns_number 2925
_diffrn_reflns_theta_full 25.68
_diffrn_reflns_theta_max 25.68
_diffrn_reflns_theta_min 3.84
_exptl_absorpt_coefficient_mu 46.023
_exptl_absorpt_correction_T_max 1.00000
_exptl_absorpt_correction_T_min 0.23546
_exptl_absorpt_correction_type multi-scan
_exptl_crystal_colour colorless
_exptl_crystal_density_diffrn 5.992
_exptl_crystal_density_method 'not measured'
_exptl_crystal_description rodlike
_exptl_crystal_F_000 708
_exptl_crystal_size_max 0.18
_exptl_crystal_size_mid 0.13
_exptl_crystal_size_min 0.07
_refine_diff_density_max 2.107
_refine_diff_density_min -1.914
_refine_diff_density_rms 0.334
_refine_ls_abs_structure_details 'Flack H D (1983), Acta Cryst. A39, 876-881'
_refine_ls_abs_structure_Flack -0.010(9)
_refine_ls_extinction_coef 0.0071(4)
_refine_ls_extinction_expression Fc^*^=kFc[1+0.001xFc^2^\l^3^/sin(2\q)]^-1/4^
_refine_ls_extinction_method SHELXL
_refine_ls_goodness_of_fit_ref 1.062
_refine_ls_hydrogen_treatment none
_refine_ls_matrix_type full
_refine_ls_number_parameters 128
_refine_ls_number_reflns 1626
_refine_ls_number_restraints 13
_refine_ls_restrained_S_all 1.059
_refine_ls_R_factor_all 0.0333
_refine_ls_R_factor_gt 0.0313
_refine_ls_shift/su_max 0.000
_refine_ls_shift/su_mean 0.000
_refine_ls_structure_factor_coef Fsqd
_refine_ls_weighting_details 'calc w=1/[\s^2^(Fo^2^)+(0.0325P)^2^+0.0000P] where P=(Fo^2^+2Fc^2^)/3'
_refine_ls_weighting_scheme calc
_refine_ls_wR_factor_gt 0.0680
_refine_ls_wR_factor_ref 0.0686
_reflns_number_gt 1596
_reflns_number_total 1626
_reflns_threshold_expression >2sigma(I)
_cod_data_source_file c3cc45747h.cif
_cod_data_source_block Pb2NbO2(SeO3)2Cl
_cod_original_cell_volume 459.28(4)
_cod_original_sg_symbol_H-M P2(1)
_cod_database_code 7109946

loop_
_symmetry_equiv_pos_as_xyz
'x, y, z'
'-x, y+1/2, -z'

loop_
_atom_site_label
_atom_site_type_symbol
_atom_site_fract_x
_atom_site_fract_y
_atom_site_fract_z
_atom_site_U_iso_or_equiv
_atom_site_adp_type
_atom_site_occupancy
_atom_site_symmetry_multiplicity
_atom_site_calc_flag
_atom_site_refinement_flags
Pb1 Pb 0.18322(6) 0.06158(11) 0.19836(5) 0.01753(18) Uani 1 1 d .
Pb2 Pb 0.69609(6) 0.01954(8) 0.48319(5) 0.01539(17) Uani 1 1 d .
Nb1 Nb 0.34100(12) 0.5163(2) -0.06659(10) 0.0070(2) Uani 1 1 d .
Se1 Se -0.11651(14) 0.5177(3) 0.20184(12) 0.0093(3) Uani 1 1 d .
Se2 Se 0.48524(14) 0.5106(3) 0.27353(12) 0.0092(3) Uani 1 1 d .
Cl1 Cl 0.1339(4) -0.0038(7) 0.4528(3) 0.0203(7) Uani 1 1 d .
O1 O -0.1740(12) 0.3039(17) 0.0707(11) 0.014(2) Uani 1 1 d .
O2 O -0.1236(12) 0.7869(16) 0.1154(10) 0.014(2) Uani 1 1 d U
O3 O 0.0914(10) 0.4659(18) 0.2670(9) 0.016(2) Uani 1 1 d .
O4 O 0.4400(12) 0.2872(16) 0.3682(10) 0.010(2) Uani 1 1 d U
O5 O 0.4209(14) 0.7626(18) 0.3358(11) 0.019(3) Uani 1 1 d .
O6 O 0.3194(11) 0.4491(17) 0.1291(9) 0.013(2) Uani 1 1 d .
O7 O 0.5321(11) 0.7091(16) 0.0367(9) 0.013(2) Uani 1 1 d .
O8 O 0.3281(11) 0.578(2) -0.2322(9) 0.019(2) Uani 1 1 d .

loop_
_atom_site_aniso_label
_atom_site_aniso_U_11
_atom_site_aniso_U_22
_atom_site_aniso_U_33
_atom_site_aniso_U_23
_atom_site_aniso_U_13
_atom_site_aniso_U_12
Pb1 0.0150(3) 0.0196(3) 0.0178(3) -0.0030(2) 0.0060(2) -0.0015(2)
Pb2 0.0170(3) 0.0142(3) 0.0143(3) 0.0013(2) 0.0050(2) -0.0002(2)
Nb1 0.0073(5) 0.0077(5) 0.0062(5) -0.0001(5) 0.0026(4) -0.0002(5)
Se1 0.0082(5) 0.0098(6) 0.0104(6) 0.0003(6) 0.0043(5) 0.0003(6)
Se2 0.0096(6) 0.0118(6) 0.0069(6) -0.0008(6) 0.0040(5) -0.0014(6)
Cl1 0.0280(17) 0.0162(17) 0.0196(18) 0.0030(15) 0.0121(15) 0.0040(16)
O1 0.017(5) 0.014(5) 0.016(6) 0.001(4) 0.011(5) -0.001(4)
O2 0.014(3) 0.010(3) 0.017(3) 0.003(2) 0.005(2) -0.001(2)
O3 0.003(4) 0.029(6) 0.016(5) 0.003(4) 0.003(4) 0.003(4)
O4 0.011(3) 0.011(3) 0.007(3) 0.002(2) 0.004(2) 0.000(2)
O5 0.025(6) 0.014(5) 0.016(7) -0.006(4) 0.005(5) 0.006(4)
O6 0.018(5) 0.020(5) 0.004(5) -0.001(4) 0.006(4) -0.004(4)
O7 0.011(5) 0.014(5) 0.015(6) -0.001(4) 0.006(4) 0.001(4)
O8 0.026(5) 0.019(5) 0.014(5) 0.007(5) 0.010(4) 0.011(5)

loop_
_atom_type_symbol
_atom_type_description
_atom_type_scat_dispersion_real
_atom_type_scat_dispersion_imag
_atom_type_scat_source
O O 0.0106 0.0060 'International Tables Vol C Tables 4.2.6.8 and 6.1.1.4'
Cl Cl 0.1484 0.1585 'International Tables Vol C Tables 4.2.6.8 and 6.1.1.4'
Se Se -0.0929 2.2259 'International Tables Vol C Tables 4.2.6.8 and 6.1.1.4'
Nb Nb -2.0727 0.6215 'International Tables Vol C Tables 4.2.6.8 and 6.1.1.4'
Pb Pb -3.3944 10.1111 'International Tables Vol C Tables 4.2.6.8 and 6.1.1.4'

loop_
_geom_angle_atom_site_label_1
_geom_angle_atom_site_label_2
_geom_angle_atom_site_label_3
_geom_angle
_geom_angle_site_symmetry_1
_geom_angle_site_symmetry_3
O3 Pb1 O4 69.8(3) . .
O3 Pb1 O5 129.7(3) . 1_545
O4 Pb1 O5 67.3(3) . 1_545
O3 Pb1 O6 66.9(3) . .
O4 Pb1 O6 58.3(3) . .
O5 Pb1 O6 109.1(3) 1_545 .
O3 Pb1 O2 101.4(3) . 1_545
O4 Pb1 O2 155.3(3) . 1_545
O5 Pb1 O2 106.5(3) 1_545 1_545
O6 Pb1 O2 141.0(3) . 1_545
O3 Pb1 Cl1 70.5(2) . .
O4 Pb1 Cl1 77.0(2) . .
O5 Pb1 Cl1 75.2(3) 1_545 .
O6 Pb1 Cl1 126.1(2) . .
O2 Pb1 Cl1 78.3(2) 1_545 .
O4 Pb2 O4 94.4(2) . 2_646
O4 Pb2 O3 134.6(3) . 2_646
O4 Pb2 O3 67.6(3) 2_646 2_646
O4 Pb2 O8 73.0(3) . 2_645
O4 Pb2 O8 142.6(3) 2_646 2_645
O3 Pb2 O8 144.5(3) 2_646 2_645
O4 Pb2 O5 66.6(3) . 1_545
O4 Pb2 O5 67.8(3) 2_646 1_545
O3 Pb2 O5 131.6(3) 2_646 1_545
O8 Pb2 O5 74.9(3) 2_645 1_545
O4 Pb2 O5 66.9(3) . 2_646
O4 Pb2 O5 56.9(3) 2_646 2_646
O3 Pb2 O5 68.6(3) 2_646 2_646
O8 Pb2 O5 137.2(3) 2_645 2_646
O5 Pb2 O5 101.2(2) 1_545 2_646
O4 Pb2 Cl1 82.5(2) . 2_656
O4 Pb2 Cl1 125.2(2) 2_646 2_656
O3 Pb2 Cl1 76.4(2) 2_646 2_656
O8 Pb2 Cl1 88.8(2) 2_645 2_656
O5 Pb2 Cl1 148.0(2) 1_545 2_656
O5 Pb2 Cl1 72.3(2) 2_646 2_656
O4 Pb2 Cl1 150.3(2) . 2_646
O4 Pb2 Cl1 72.8(2) 2_646 2_646
O3 Pb2 Cl1 65.9(2) 2_646 2_646
O8 Pb2 Cl1 100.7(2) 2_645 2_646
O5 Pb2 Cl1 83.8(2) 1_545 2_646
O5 Pb2 Cl1 121.5(2) 2_646 2_646
Cl1 Pb2 Cl1 126.84(12) 2_656 2_646
O8 Nb1 O7 101.7(4) . .
O8 Nb1 O7 98.6(4) . 2_645
O7 Nb1 O7 94.05(15) . 2_645
O8 Nb1 O1 92.9(4) . 2
O7 Nb1 O1 91.8(4) . 2
O7 Nb1 O1 165.8(4) 2_645 2
O8 Nb1 O2 97.9(4) . 2_545
O7 Nb1 O2 160.2(4) . 2_545
O7 Nb1 O2 85.4(4) 2_645 2_545
O1 Nb1 O2 84.7(3) 2 2_545
O8 Nb1 O6 172.2(4) . .
O7 Nb1 O6 83.7(4) . .
O7 Nb1 O6 86.5(4) 2_645 .
O1 Nb1 O6 81.3(4) 2 .
O2 Nb1 O6 76.5(4) 2_545 .
O3 Se1 O2 100.9(5) . .
O3 Se1 O1 99.4(5) . .
O2 Se1 O1 100.6(4) . .
O5 Se2 O6 103.7(5) . .
O5 Se2 O4 99.1(4) . .
O6 Se2 O4 96.3(4) . .
Pb2 Cl1 Pb1 95.52(10) 2_646 .
Se1 O1 Nb1 119.7(5) . 2_545
Se1 O2 Nb1 118.8(5) . 2
Se1 O3 Pb1 114.7(5) . .
Se1 O3 Pb2 129.0(5) . 2_656
Pb1 O3 Pb2 102.9(3) . 2_656
Se2 O4 Pb2 110.6(5) . .
Se2 O4 Pb1 103.5(5) . .
Pb2 O4 Pb1 115.2(3) . .
Se2 O4 Pb2 105.6(4) . 2_656
Pb2 O4 Pb2 118.4(4) . 2_656
Pb1 O4 Pb2 102.0(3) . 2_656
Se2 O5 Pb1 125.3(5) . 1_565
Se2 O5 Pb2 108.1(5) . 1_565
Pb1 O5 Pb2 109.9(4) 1_565 1_565
Se2 O6 Nb1 120.2(4) . .
Se2 O6 Pb1 101.7(4) . .
Nb1 O6 Pb1 127.0(4) . .
Nb1 O7 Nb1 150.1(5) . 2_655
Nb1 O8 Pb2 162.4(6) . 2_655

loop_
_geom_bond_atom_site_label_1
_geom_bond_atom_site_label_2
_geom_bond_distance
_geom_bond_site_symmetry_2
Pb1 O3 2.524(9) .
Pb1 O4 2.577(10) .
Pb1 O5 2.584(10) 1_545
Pb1 O6 2.634(9) .
Pb1 O2 2.846(10) 1_545
Pb1 Cl1 2.934(3) .
Pb2 O4 2.526(9) .
Pb2 O4 2.615(10) 2_646
Pb2 O3 2.636(9) 2_646
Pb2 O8 2.642(9) 2_645
Pb2 O5 2.679(11) 1_545
Pb2 O5 2.816(11) 2_646
Pb2 Cl1 2.914(4) 2_656
Pb2 Cl1 3.140(4) 2_646
Nb1 O8 1.771(9) .
Nb1 O7 1.905(9) .
Nb1 O7 1.944(9) 2_645
Nb1 O1 2.097(9) 2
Nb1 O2 2.127(9) 2_545
Nb1 O6 2.204(8) .
Se1 O3 1.668(8) .
Se1 O2 1.717(9) .
Se1 O1 1.746(10) .
Se2 O5 1.697(10) .
Se2 O6 1.698(9) .
Se2 O4 1.713(10) .
Cl1 Pb2 2.914(4) 2_646
O1 Nb1 2.097(9) 2_545
O2 Nb1 2.127(9) 2
O3 Pb2 2.636(9) 2_656
O4 Pb2 2.615(10) 2_656
O5 Pb1 2.584(10) 1_565
O5 Pb2 2.679(11) 1_565
O7 Nb1 1.944(9) 2_655
O8 Pb2 2.642(9) 2_655
